data_7023689
loop_
_publ_author_name
'Saad, Fawaz A.'
'Knight, James C.'
'Kariuki, Benson M.'
'Amoroso, Angelo J.'

_publ_section_title
;
 Co-ordinative properties of a tripodal trisamide ligand with a capped
 octahedral preference.
;
_journal_issue 41
_journal_name_full 'Dalton transactions (Cambridge, England : 2003)'
_journal_page_first 14826
_journal_page_last 14835
_journal_paper_doi 10.1039/c3dt51791h
_journal_volume 42
_journal_year 2013
_chemical_formula_moiety 'C35 H48 Br Cl Fe N8 O7'
_chemical_formula_sum 'C35 H48 Br Cl Fe N8 O7'
_chemical_formula_weight 864.02
_chemical_name_systematic
;
 ?
;
_space_group_IT_number 11
_symmetry_cell_setting monoclinic
_symmetry_space_group_name_Hall '-P 2yb'
_symmetry_space_group_name_H-M 'P 1 21/m 1'
_atom_sites_solution_hydrogens geom
_atom_sites_solution_primary direct
_atom_sites_solution_secondary difmap
_audit_creation_method SHELXL-97
_cell_angle_alpha 90.00
_cell_angle_beta 117.050(5)
_cell_angle_gamma 90.00
_cell_formula_units_Z 4
_cell_length_a 10.730(5)
_cell_length_b 40.995(5)
_cell_length_c 11.101(5)
_cell_measurement_reflns_used 3636
_cell_measurement_temperature 150(2)
_cell_measurement_theta_max 23.32
_cell_measurement_theta_min 2.29
_cell_volume 4349(3)
_computing_cell_refinement DENZO/SCALEPACK
_computing_data_collection 'cOLLECT,Nonius BV, 1997-2001'
_computing_data_reduction DENZO/SCALEPACK
_computing_structure_refinement SHELXL-97
_computing_structure_solution SHELXs-97
_diffrn_ambient_temperature 150(2)
_diffrn_measured_fraction_theta_full 0.748
_diffrn_measured_fraction_theta_max 0.748
_diffrn_measurement_device_type KappaCCD
_diffrn_measurement_method CCD
_diffrn_radiation_monochromator graphite
_diffrn_radiation_source 'fine-focus sealed tube'
_diffrn_radiation_type MoK\a
_diffrn_radiation_wavelength 0.71073
_diffrn_reflns_av_R_equivalents 0.0380
_diffrn_reflns_av_sigmaI/netI 0.0739
_diffrn_reflns_limit_h_max 11
_diffrn_reflns_limit_h_min -11
_diffrn_reflns_limit_k_max 42
_diffrn_reflns_limit_k_min -42
_diffrn_reflns_limit_l_max 11
_diffrn_reflns_limit_l_min -11
_diffrn_reflns_number 7296
_diffrn_reflns_theta_full 23.32
_diffrn_reflns_theta_max 23.32
_diffrn_reflns_theta_min 2.29
_exptl_absorpt_coefficient_mu 1.378
_exptl_absorpt_correction_T_max 0.9469
_exptl_absorpt_correction_T_min 0.6086
_exptl_absorpt_correction_type empirical
_exptl_absorpt_process_details Denzo/Scalepack
_exptl_crystal_colour yellow
_exptl_crystal_density_diffrn 1.320
_exptl_crystal_density_method 'not measured'
_exptl_crystal_description plate
_exptl_crystal_F_000 1792
_exptl_crystal_size_max 0.40
_exptl_crystal_size_mid 0.30
_exptl_crystal_size_min 0.04
_refine_diff_density_max 0.807
_refine_diff_density_min -0.724
_refine_diff_density_rms 0.093
_refine_ls_extinction_method none
_refine_ls_goodness_of_fit_ref 1.076
_refine_ls_hydrogen_treatment constr
_refine_ls_matrix_type full
_refine_ls_number_parameters 573
_refine_ls_number_reflns 4786
_refine_ls_number_restraints 227
_refine_ls_restrained_S_all 1.107
_refine_ls_R_factor_all 0.0983
_refine_ls_R_factor_gt 0.0689
_refine_ls_shift/su_max 0.001
_refine_ls_shift/su_mean 0.000
_refine_ls_structure_factor_coef Fsqd
_refine_ls_weighting_details 'calc w=1/[\s^2^(Fo^2^)+(0.0729P)^2^+21.8821P] where P=(Fo^2^+2Fc^2^)/3'
_refine_ls_weighting_scheme calc
_refine_ls_wR_factor_gt 0.1626
_refine_ls_wR_factor_ref 0.1760
_reflns_number_gt 3636
_reflns_number_total 4786
_reflns_threshold_expression >2\s(I)
_cod_data_source_file c3dt51791h.txt
_cod_data_source_block aja0918
_cod_depositor_comments
;
The following automatic conversions were performed:

'_symmetry_cell_setting' value 'Monoclinic' changed to 'monoclinic'
according to /home/saulius/struct/CIF-dictionaries/cif_core.dic
dictionary named 'cif_core.dic' version 2.4.2 from 2011-04-26.

Automatic conversion script
Id: cif_fix_values 1891 2012-01-12 08:04:46Z andrius 
;
_cod_original_sg_symbol_H-M P21/m
_cod_database_code 7023689

loop_
_symmetry_equiv_pos_as_xyz
'x, y, z'
'-x, y+1/2, -z'
'-x, -y, -z'
'x, -y-1/2, z'

loop_
_atom_site_label
_atom_site_type_symbol
_atom_site_fract_x
_atom_site_fract_y
_atom_site_fract_z
_atom_site_U_iso_or_equiv
_atom_site_adp_type
_atom_site_occupancy
_atom_site_symmetry_multiplicity
_atom_site_calc_flag
_atom_site_refinement_flags
_atom_site_disorder_assembly
_atom_site_disorder_group
C1 C 0.9815(8) 0.1976(2) 0.1157(8) 0.030(2) Uani 1 1 d . . .
H1A H 0.9743 0.2207 0.1372 0.036 Uiso 1 1 calc R . .
H1B H 1.0464 0.1963 0.0749 0.036 Uiso 1 1 calc R . .
C2 C 1.0384(8) 0.1779(2) 0.2426(8) 0.030(2) Uani 1 1 d . . .
C3 C 1.1408(9) 0.1901(2) 0.3624(8) 0.031(2) Uani 1 1 d . . .
H3 H 1.1724 0.2119 0.3675 0.038 Uiso 1 1 calc R . .
C4 C 1.1963(9) 0.1705(3) 0.4731(8) 0.038(3) Uani 1 1 d . . .
H4 H 1.2680 0.1785 0.5560 0.046 Uiso 1 1 calc R . .
C5 C 1.1482(8) 0.1387(2) 0.4653(8) 0.034(2) Uani 1 1 d . . .
H5 H 1.1880 0.1243 0.5405 0.041 Uiso 1 1 calc R . .
C6 C 1.0385(8) 0.1289(2) 0.3418(8) 0.024(2) Uani 1 1 d . . .
C7 C 0.8698(8) 0.0823(2) 0.2377(8) 0.026(2) Uani 1 1 d . . .
C8 C 0.8305(9) 0.0491(2) 0.2691(8) 0.034(3) Uani 1 1 d . . .
C9 C 0.9571(9) 0.0253(2) 0.3151(9) 0.042(3) Uani 1 1 d . . .
H9A H 0.9904 0.0247 0.2462 0.063 Uiso 1 1 calc R . .
H9B H 0.9280 0.0034 0.3270 0.063 Uiso 1 1 calc R . .
H9C H 1.0327 0.0329 0.4010 0.063 Uiso 1 1 calc R . .
C10 C 0.7846(11) 0.0517(3) 0.3800(10) 0.055(3) Uani 1 1 d . . .
H10A H 0.8610 0.0609 0.4617 0.082 Uiso 1 1 calc R . .
H10B H 0.7608 0.0300 0.4002 0.082 Uiso 1 1 calc R . .
H10C H 0.7025 0.0659 0.3495 0.082 Uiso 1 1 calc R . .
C11 C 0.7123(9) 0.0353(2) 0.1405(9) 0.048(3) Uani 1 1 d . . .
H11A H 0.6289 0.0489 0.1130 0.072 Uiso 1 1 calc R . .
H11B H 0.6910 0.0130 0.1576 0.072 Uiso 1 1 calc R . .
H11C H 0.7409 0.0350 0.0684 0.072 Uiso 1 1 calc R . .
C12 C 0.7340(8) 0.1955(2) 0.0580(8) 0.029(2) Uani 1 1 d . . .
H12A H 0.7108 0.2188 0.0369 0.035 Uiso 1 1 calc R . .
H12B H 0.7698 0.1924 0.1567 0.035 Uiso 1 1 calc R . .
C13 C 0.6055(9) 0.1749(2) -0.0176(8) 0.029(2) Uani 1 1 d . . .
C14 C 0.4759(9) 0.1865(2) -0.0338(8) 0.034(2) Uani 1 1 d . . .
H14 H 0.4664 0.2072 -0.0001 0.041 Uiso 1 1 calc R . .
C15 C 0.3619(9) 0.1659(3) -0.1025(9) 0.040(3) Uani 1 1 d . . .
H15 H 0.2718 0.1726 -0.1156 0.048 Uiso 1 1 calc R . .
C16 C 0.3768(9) 0.1369(2) -0.1508(8) 0.034(2) Uani 1 1 d . . .
H16 H 0.2979 0.1232 -0.1984 0.040 Uiso 1 1 calc R . .
C17 C 0.5095(8) 0.1270(2) -0.1300(8) 0.029(2) Uani 1 1 d . . .
C18 C 0.6291(8) 0.0847(2) -0.2000(8) 0.027(2) Uani 1 1 d . . .
C19 C 0.6015(8) 0.0550(2) -0.2931(8) 0.030(2) Uani 1 1 d . . .
C20 C 0.7382(9) 0.0431(3) -0.2867(10) 0.043(3) Uani 1 1 d . . .
H20A H 0.8047 0.0383 -0.1926 0.064 Uiso 1 1 calc R . .
H20B H 0.7772 0.0600 -0.3222 0.064 Uiso 1 1 calc R . .
H20C H 0.7212 0.0232 -0.3411 0.064 Uiso 1 1 calc R . .
C21 C 0.5323(9) 0.0277(2) -0.2524(9) 0.043(3) Uani 1 1 d . . .
H21A H 0.5228 0.0084 -0.3080 0.065 Uiso 1 1 calc R . .
H21B H 0.4395 0.0348 -0.2663 0.065 Uiso 1 1 calc R . .
H21C H 0.5900 0.0223 -0.1568 0.065 Uiso 1 1 calc R . .
C22 C 0.5026(11) 0.0666(3) -0.4405(9) 0.059(3) Uani 1 1 d . . .
H22A H 0.5434 0.0857 -0.4621 0.088 Uiso 1 1 calc R . .
H22B H 0.4109 0.0723 -0.4473 0.088 Uiso 1 1 calc R . .
H22C H 0.4915 0.0490 -0.5043 0.088 Uiso 1 1 calc R . .
C23 C 0.8054(9) 0.1978(2) -0.1203(8) 0.039(3) Uani 1 1 d . . .
H23A H 0.8369 0.2208 -0.1140 0.047 Uiso 1 1 calc R . .
H23B H 0.7026 0.1974 -0.1759 0.047 Uiso 1 1 calc R . .
C24 C 0.8726(8) 0.1777(2) -0.1885(9) 0.031(2) Uani 1 1 d . . .
C25 C 0.8706(9) 0.1875(3) -0.3078(9) 0.040(3) Uani 1 1 d . . .
H25 H 0.8308 0.2079 -0.3475 0.048 Uiso 1 1 calc R . .
C26 C 0.9280(10) 0.1670(3) -0.3688(10) 0.046(3) Uani 1 1 d . . .
H26 H 0.9260 0.1728 -0.4525 0.055 Uiso 1 1 calc R . .
C27 C 0.9875(9) 0.1384(2) -0.3063(8) 0.037(3) Uani 1 1 d . . .
H27 H 1.0265 0.1239 -0.3469 0.045 Uiso 1 1 calc R . .
C28 C 0.9909(8) 0.1305(2) -0.1840(8) 0.022(2) Uani 1 1 d . . .
C29 C 1.0929(8) 0.0913(2) 0.0105(8) 0.026(2) Uani 1 1 d . . .
C30 C 1.2016(8) 0.0641(2) 0.0686(8) 0.027(2) Uani 1 1 d . . .
C31 C 1.3329(9) 0.0707(3) 0.0504(9) 0.050(3) Uani 1 1 d . . .
H31A H 1.3091 0.0694 -0.0458 0.075 Uiso 1 1 calc R . .
H31B H 1.4048 0.0545 0.1010 0.075 Uiso 1 1 calc R . .
H31C H 1.3686 0.0926 0.0843 0.075 Uiso 1 1 calc R . .
C32 C 1.2442(10) 0.0623(3) 0.2213(8) 0.046(3) Uani 1 1 d . . .
H32A H 1.2932 0.0824 0.2654 0.069 Uiso 1 1 calc R . .
H32B H 1.3062 0.0436 0.2611 0.069 Uiso 1 1 calc R . .
H32C H 1.1602 0.0599 0.2343 0.069 Uiso 1 1 calc R . .
C33 C 1.1308(10) 0.0325(2) 0.0000(10) 0.051(3) Uani 1 1 d . . .
H33A H 1.0465 0.0292 0.0117 0.077 Uiso 1 1 calc R . .
H33B H 1.1953 0.0142 0.0407 0.077 Uiso 1 1 calc R . .
H33C H 1.1049 0.0338 -0.0967 0.077 Uiso 1 1 calc R . .
Fe1 Fe 0.84958(11) 0.13139(3) 0.01709(11) 0.0249(4) Uani 1 1 d . . .
N1 N 0.8412(7) 0.18554(17) 0.0169(6) 0.0276(19) Uani 1 1 d . . .
N2 N 0.9846(7) 0.14768(18) 0.2316(6) 0.0274(18) Uani 1 1 d . . .
N3 N 0.9849(6) 0.09715(18) 0.3374(6) 0.0277(19) Uani 1 1 d . . .
H3A H 1.0326 0.0851 0.4096 0.033 Uiso 1 1 calc R . .
N4 N 0.6228(6) 0.14555(18) -0.0614(6) 0.0230(18) Uani 1 1 d . . .
N5 N 0.5212(7) 0.09727(18) -0.1852(7) 0.032(2) Uani 1 1 d . . .
H5A H 0.4463 0.0848 -0.2150 0.039 Uiso 1 1 calc R . .
N6 N 0.9305(7) 0.14905(18) -0.1266(6) 0.0257(18) Uani 1 1 d . . .
N7 N 1.0658(6) 0.10275(17) -0.1156(6) 0.0262(18) Uani 1 1 d . . .
H7 H 1.1004 0.0910 -0.1596 0.031 Uiso 1 1 calc R . .
O1 O 0.7977(5) 0.09561(15) 0.1276(5) 0.0325(16) Uani 1 1 d . . .
O2 O 0.7480(6) 0.09702(14) -0.1461(5) 0.0312(16) Uani 1 1 d . . .
O3 O 1.0313(6) 0.10188(15) 0.0717(5) 0.0331(16) Uani 1 1 d . . .
Br1 Br 0.17665(8) 0.06425(2) 0.66461(8) 0.0318(3) Uani 1 1 d . . .
Cl1 Cl 0.4877(3) 0.2500 0.6443(3) 0.0547(11) Uani 1 2 d SDU . .
O4 O 0.5041(12) 0.2378(3) 0.7714(7) 0.069(4) Uani 0.50 1 d PDU . .
O5 O 0.6084(7) 0.2434(3) 0.6258(9) 0.042(4) Uani 0.50 1 d PDU . .
O6 O 0.3606(8) 0.2409(3) 0.5307(9) 0.068(4) Uani 0.50 1 d PDU . .
O7 O 0.4810(12) 0.28569(12) 0.6561(12) 0.077(4) Uani 0.50 1 d PDU . .
Cl2 Cl 0.7914(3) 0.2500 0.3438(3) 0.0463(10) Uani 1 2 d SDU . .
O8 O 0.6577(6) 0.2572(3) 0.2319(7) 0.041(4) Uani 0.50 1 d PDU . .
O9 O 0.8982(7) 0.2500 0.3000(8) 0.053(3) Uani 1 2 d SDU . .
O10 O 0.7858(12) 0.21574(14) 0.3799(11) 0.067(4) Uani 0.50 1 d PDU . .
O11 O 0.8211(13) 0.2693(3) 0.4596(9) 0.090(5) Uani 0.50 1 d PDU . .
N8 N 0.135(3) 0.2500 0.924(2) 0.082(8) Uani 0.67 2 d SPD . .
C34 C 0.142(2) 0.2500 0.827(2) 0.048(7) Uani 0.67 2 d SPD . .
C35 C 0.155(2) 0.2500 0.703(2) 0.042(6) Uani 0.67 2 d SPD . .
H35A H 0.1395 0.2721 0.6659 0.063 Uiso 0.33 1 calc PR . .
H35B H 0.0854 0.2352 0.6380 0.063 Uiso 0.33 1 calc PR . .
H35C H 0.2491 0.2427 0.7225 0.063 Uiso 0.33 1 calc PR . .
N9 N 0.316(4) 0.1494(8) 0.182(3) 0.068(8) Uani 0.33 1 d PDU A 1
C36 C 0.395(3) 0.1656(9) 0.260(3) 0.061(7) Uani 0.33 1 d PDU A 1
C37 C 0.501(3) 0.1865(9) 0.358(3) 0.068(8) Uani 0.33 1 d PDU A 1
H37A H 0.5388 0.2008 0.3117 0.102 Uiso 0.33 1 calc PR A 1
H37B H 0.5761 0.1731 0.4245 0.102 Uiso 0.33 1 calc PR A 1
H37C H 0.4591 0.1998 0.4034 0.102 Uiso 0.33 1 calc PR A 1
N9A N 0.282(3) 0.1594(7) 0.147(3) 0.061(7) Uani 0.33 1 d PDU B 2
C36A C 0.337(4) 0.1821(8) 0.200(4) 0.065(7) Uani 0.33 1 d PDU B 2
C37A C 0.390(4) 0.2137(9) 0.259(4) 0.084(9) Uani 0.33 1 d PDU B 2
H37D H 0.3306 0.2308 0.1991 0.125 Uiso 0.33 1 calc PR B 2
H37E H 0.4860 0.2164 0.2724 0.125 Uiso 0.33 1 calc PR B 2
H37F H 0.3887 0.2152 0.3469 0.125 Uiso 0.33 1 calc PR B 2

loop_
_atom_site_aniso_label
_atom_site_aniso_U_11
_atom_site_aniso_U_22
_atom_site_aniso_U_33
_atom_site_aniso_U_23
_atom_site_aniso_U_13
_atom_site_aniso_U_12
C1 0.035(5) 0.027(7) 0.029(5) 0.002(4) 0.016(4) -0.009(4)
C2 0.027(5) 0.033(7) 0.030(5) -0.006(4) 0.014(4) -0.006(4)
C3 0.042(5) 0.020(6) 0.029(5) -0.003(4) 0.013(4) -0.011(4)
C4 0.030(5) 0.052(8) 0.026(5) -0.012(5) 0.006(4) -0.017(5)
C5 0.028(5) 0.043(8) 0.029(5) -0.007(4) 0.012(4) -0.002(4)
C6 0.026(4) 0.025(6) 0.024(5) -0.002(4) 0.014(4) -0.008(4)
C7 0.031(5) 0.027(7) 0.022(5) -0.008(4) 0.013(4) 0.002(4)
C8 0.037(5) 0.035(7) 0.025(5) 0.002(4) 0.010(4) -0.010(4)
C9 0.048(6) 0.030(7) 0.038(5) 0.001(4) 0.010(5) -0.003(4)
C10 0.061(7) 0.054(9) 0.049(6) -0.003(5) 0.025(6) -0.024(5)
C11 0.043(6) 0.035(7) 0.043(6) -0.006(5) 0.000(5) -0.022(4)
C12 0.037(5) 0.022(7) 0.031(5) 0.001(4) 0.018(4) 0.003(4)
C13 0.037(5) 0.019(7) 0.026(5) 0.005(4) 0.010(4) 0.006(4)
C14 0.045(6) 0.020(7) 0.038(5) -0.003(4) 0.019(5) 0.001(4)
C15 0.033(5) 0.046(8) 0.041(5) -0.004(5) 0.016(4) 0.010(4)
C16 0.033(5) 0.023(7) 0.035(5) 0.000(5) 0.007(4) 0.001(4)
C17 0.031(5) 0.034(8) 0.022(4) -0.002(4) 0.011(4) 0.002(4)
C18 0.022(5) 0.026(7) 0.024(4) 0.007(4) 0.004(4) 0.002(4)
C19 0.031(5) 0.029(7) 0.022(4) -0.008(4) 0.005(4) 0.000(4)
C20 0.041(6) 0.037(8) 0.053(6) -0.024(5) 0.024(5) -0.002(4)
C21 0.033(5) 0.043(8) 0.043(6) -0.008(5) 0.007(5) -0.001(4)
C22 0.066(7) 0.070(10) 0.031(5) -0.011(5) 0.015(5) 0.005(6)
C23 0.041(5) 0.034(7) 0.034(5) 0.007(5) 0.009(4) 0.008(4)
C24 0.030(5) 0.019(6) 0.039(5) 0.003(4) 0.011(4) 0.003(4)
C25 0.033(5) 0.046(8) 0.040(6) 0.023(5) 0.016(5) 0.008(5)
C26 0.057(7) 0.051(9) 0.038(6) 0.021(5) 0.028(5) 0.015(5)
C27 0.043(5) 0.046(8) 0.026(5) 0.011(5) 0.019(4) 0.013(5)
C28 0.017(4) 0.025(6) 0.023(5) 0.006(4) 0.007(4) -0.002(4)
C29 0.016(4) 0.029(6) 0.025(5) -0.008(4) 0.002(4) -0.001(4)
C30 0.026(5) 0.028(7) 0.023(4) 0.004(4) 0.007(4) 0.008(4)
C31 0.028(5) 0.076(9) 0.039(5) 0.021(5) 0.008(4) 0.017(5)
C32 0.040(6) 0.061(8) 0.030(5) 0.017(5) 0.011(4) 0.025(5)
C33 0.047(6) 0.030(7) 0.055(6) 0.004(5) 0.004(5) 0.007(5)
Fe1 0.0247(6) 0.0210(9) 0.0234(6) 0.0006(5) 0.0062(5) 0.0006(5)
N1 0.030(4) 0.021(5) 0.027(4) -0.001(3) 0.010(3) -0.003(3)
N2 0.030(4) 0.024(5) 0.025(4) 0.003(3) 0.009(3) -0.006(3)
N3 0.027(4) 0.029(6) 0.018(4) 0.004(3) 0.003(3) -0.003(3)
N4 0.026(4) 0.016(5) 0.022(4) 0.000(3) 0.006(3) 0.005(3)
N5 0.023(4) 0.030(6) 0.035(4) 0.000(4) 0.006(3) -0.001(3)
N6 0.026(4) 0.023(5) 0.025(4) 0.004(3) 0.009(3) 0.002(3)
N7 0.032(4) 0.021(5) 0.024(4) 0.005(3) 0.011(3) 0.003(3)
O1 0.027(3) 0.041(5) 0.021(3) 0.003(3) 0.004(3) -0.011(3)
O2 0.032(4) 0.027(4) 0.029(3) -0.002(3) 0.009(3) 0.002(3)
O3 0.028(3) 0.037(5) 0.026(3) 0.003(3) 0.005(3) 0.011(3)
Br1 0.0283(5) 0.0317(6) 0.0275(5) 0.0003(4) 0.0058(4) -0.0001(4)
Cl1 0.0325(18) 0.077(3) 0.045(2) 0.000 0.0088(16) 0.000
O4 0.067(6) 0.083(9) 0.061(6) 0.035(6) 0.032(5) 0.032(5)
O5 0.037(5) 0.041(9) 0.054(5) 0.003(6) 0.026(4) 0.013(5)
O6 0.042(5) 0.055(9) 0.070(6) -0.015(6) -0.006(5) -0.006(5)
O7 0.052(6) 0.074(8) 0.074(7) -0.015(6) 0.001(6) 0.009(6)
Cl2 0.047(2) 0.055(3) 0.0339(18) 0.000 0.0163(16) 0.000
O8 0.036(5) 0.035(9) 0.046(5) 0.021(5) 0.013(4) 0.009(5)
O9 0.044(5) 0.064(7) 0.057(5) 0.000 0.028(5) 0.000
O10 0.081(7) 0.061(8) 0.044(6) 0.019(6) 0.016(6) -0.006(6)
O11 0.085(8) 0.102(8) 0.063(7) -0.026(7) 0.017(6) 0.015(7)
N8 0.105(19) 0.08(2) 0.061(14) 0.000 0.039(15) 0.000
C34 0.040(12) 0.025(15) 0.070(17) 0.000 0.017(13) 0.000
C35 0.038(12) 0.028(15) 0.068(15) 0.000 0.031(11) 0.000
N9 0.071(11) 0.071(11) 0.070(11) -0.001(9) 0.038(8) 0.000(9)
C36 0.062(9) 0.069(10) 0.063(9) -0.006(8) 0.036(7) -0.004(8)
C37 0.068(11) 0.069(12) 0.070(11) -0.008(9) 0.033(9) -0.020(9)
N9A 0.064(10) 0.066(11) 0.062(10) -0.004(9) 0.035(8) 0.005(9)
C36A 0.063(9) 0.074(10) 0.069(9) -0.006(8) 0.040(7) -0.010(8)
C37A 0.086(12) 0.084(12) 0.083(12) -0.009(10) 0.041(9) -0.014(10)

loop_
_atom_type_symbol
_atom_type_description
_atom_type_scat_dispersion_real
_atom_type_scat_dispersion_imag
_atom_type_scat_source
C C 0.0033 0.0016 'International Tables Vol C Tables 4.2.6.8 and 6.1.1.4'
H H 0.0000 0.0000 'International Tables Vol C Tables 4.2.6.8 and 6.1.1.4'
Cl Cl 0.1484 0.1585 'International Tables Vol C Tables 4.2.6.8 and 6.1.1.4'
Fe Fe 0.3463 0.8444 'International Tables Vol C Tables 4.2.6.8 and 6.1.1.4'
N N 0.0061 0.0033 'International Tables Vol C Tables 4.2.6.8 and 6.1.1.4'
O O 0.0106 0.0060 'International Tables Vol C Tables 4.2.6.8 and 6.1.1.4'
Br Br -0.2901 2.4595 'International Tables Vol C Tables 4.2.6.8 and 6.1.1.4'

loop_
_geom_angle_atom_site_label_1
_geom_angle_atom_site_label_2
_geom_angle_atom_site_label_3
_geom_angle
_geom_angle_site_symmetry_1
_geom_angle_site_symmetry_3
N1 C1 C2 111.1(7) . .
N1 C1 H1A 109.4 . .
C2 C1 H1A 109.4 . .
N1 C1 H1B 109.4 . .
C2 C1 H1B 109.4 . .
H1A C1 H1B 108.0 . .
N2 C2 C3 122.7(8) . .
N2 C2 C1 115.8(7) . .
C3 C2 C1 121.5(8) . .
C4 C3 C2 119.3(9) . .
C4 C3 H3 120.3 . .
C2 C3 H3 120.3 . .
C3 C4 C5 120.0(8) . .
C3 C4 H4 120.0 . .
C5 C4 H4 120.0 . .
C4 C5 C6 117.1(8) . .
C4 C5 H5 121.5 . .
C6 C5 H5 121.5 . .
N2 C6 C5 123.4(8) . .
N2 C6 N3 120.0(7) . .
C5 C6 N3 116.6(7) . .
O1 C7 N3 122.0(8) . .
O1 C7 C8 120.7(7) . .
N3 C7 C8 117.3(7) . .
C7 C8 C11 108.6(7) . .
C7 C8 C10 110.4(8) . .
C11 C8 C10 110.2(8) . .
C7 C8 C9 110.2(8) . .
C11 C8 C9 107.8(8) . .
C10 C8 C9 109.5(8) . .
C8 C9 H9A 109.5 . .
C8 C9 H9B 109.5 . .
H9A C9 H9B 109.5 . .
C8 C9 H9C 109.5 . .
H9A C9 H9C 109.5 . .
H9B C9 H9C 109.5 . .
C8 C10 H10A 109.5 . .
C8 C10 H10B 109.5 . .
H10A C10 H10B 109.5 . .
C8 C10 H10C 109.5 . .
H10A C10 H10C 109.5 . .
H10B C10 H10C 109.5 . .
C8 C11 H11A 109.5 . .
C8 C11 H11B 109.5 . .
H11A C11 H11B 109.5 . .
C8 C11 H11C 109.5 . .
H11A C11 H11C 109.5 . .
H11B C11 H11C 109.5 . .
N1 C12 C13 108.6(7) . .
N1 C12 H12A 110.0 . .
C13 C12 H12A 110.0 . .
N1 C12 H12B 110.0 . .
C13 C12 H12B 110.0 . .
H12A C12 H12B 108.4 . .
N4 C13 C14 123.5(8) . .
N4 C13 C12 117.5(8) . .
C14 C13 C12 119.0(9) . .
C15 C14 C13 115.9(9) . .
C15 C14 H14 122.1 . .
C13 C14 H14 122.1 . .
C16 C15 C14 121.4(9) . .
C16 C15 H15 119.3 . .
C14 C15 H15 119.3 . .
C15 C16 C17 119.2(9) . .
C15 C16 H16 120.4 . .
C17 C16 H16 120.4 . .
N4 C17 N5 120.4(8) . .
N4 C17 C16 121.6(9) . .
N5 C17 C16 118.0(8) . .
O2 C18 N5 122.6(8) . .
O2 C18 C19 119.2(8) . .
N5 C18 C19 118.2(7) . .
C20 C19 C21 109.9(8) . .
C20 C19 C18 109.7(7) . .
C21 C19 C18 110.8(8) . .
C20 C19 C22 109.2(8) . .
C21 C19 C22 110.1(7) . .
C18 C19 C22 107.1(7) . .
C19 C20 H20A 109.5 . .
C19 C20 H20B 109.5 . .
H20A C20 H20B 109.5 . .
C19 C20 H20C 109.5 . .
H20A C20 H20C 109.5 . .
H20B C20 H20C 109.5 . .
C19 C21 H21A 109.5 . .
C19 C21 H21B 109.5 . .
H21A C21 H21B 109.5 . .
C19 C21 H21C 109.5 . .
H21A C21 H21C 109.5 . .
H21B C21 H21C 109.5 . .
C19 C22 H22A 109.5 . .
C19 C22 H22B 109.5 . .
H22A C22 H22B 109.5 . .
C19 C22 H22C 109.5 . .
H22A C22 H22C 109.5 . .
H22B C22 H22C 109.5 . .
N1 C23 C24 111.8(7) . .
N1 C23 H23A 109.3 . .
C24 C23 H23A 109.3 . .
N1 C23 H23B 109.3 . .
C24 C23 H23B 109.3 . .
H23A C23 H23B 107.9 . .
N6 C24 C25 122.9(9) . .
N6 C24 C23 115.7(8) . .
C25 C24 C23 121.4(8) . .
C24 C25 C26 118.5(9) . .
C24 C25 H25 120.8 . .
C26 C25 H25 120.8 . .
C27 C26 C25 118.8(9) . .
C27 C26 H26 120.6 . .
C25 C26 H26 120.6 . .
C26 C27 C28 119.8(9) . .
C26 C27 H27 120.1 . .
C28 C27 H27 120.1 . .
N6 C28 C27 122.4(8) . .
N6 C28 N7 119.2(7) . .
C27 C28 N7 118.3(8) . .
O3 C29 N7 121.8(8) . .
O3 C29 C30 121.7(8) . .
N7 C29 C30 116.5(8) . .
C33 C30 C29 107.4(6) . .
C33 C30 C31 111.4(8) . .
C29 C30 C31 112.6(8) . .
C33 C30 C32 110.0(8) . .
C29 C30 C32 106.6(7) . .
C31 C30 C32 108.8(7) . .
C30 C31 H31A 109.5 . .
C30 C31 H31B 109.5 . .
H31A C31 H31B 109.5 . .
C30 C31 H31C 109.5 . .
H31A C31 H31C 109.5 . .
H31B C31 H31C 109.5 . .
C30 C32 H32A 109.5 . .
C30 C32 H32B 109.5 . .
H32A C32 H32B 109.5 . .
C30 C32 H32C 109.5 . .
H32A C32 H32C 109.5 . .
H32B C32 H32C 109.5 . .
C30 C33 H33A 109.5 . .
C30 C33 H33B 109.5 . .
H33A C33 H33B 109.5 . .
C30 C33 H33C 109.5 . .
H33A C33 H33C 109.5 . .
H33B C33 H33C 109.5 . .
O3 Fe1 O1 83.7(2) . .
O3 Fe1 O2 85.2(2) . .
O1 Fe1 O2 82.6(2) . .
O3 Fe1 N1 126.7(2) . .
O1 Fe1 N1 131.6(3) . .
O2 Fe1 N1 130.3(2) . .
O3 Fe1 N2 78.6(2) . .
O1 Fe1 N2 78.9(2) . .
O2 Fe1 N2 156.5(2) . .
N1 Fe1 N2 73.2(2) . .
O3 Fe1 N6 77.7(2) . .
O1 Fe1 N6 155.4(3) . .
O2 Fe1 N6 79.9(2) . .
N1 Fe1 N6 73.0(3) . .
N2 Fe1 N6 112.5(2) . .
O3 Fe1 N4 160.2(3) . .
O1 Fe1 N4 83.2(2) . .
O2 Fe1 N4 78.4(2) . .
N1 Fe1 N4 72.9(2) . .
N2 Fe1 N4 113.2(3) . .
N6 Fe1 N4 109.8(2) . .
C12 N1 C23 110.5(6) . .
C12 N1 C1 110.5(7) . .
C23 N1 C1 110.4(7) . .
C12 N1 Fe1 108.2(5) . .
C23 N1 Fe1 109.4(5) . .
C1 N1 Fe1 107.7(5) . .
C6 N2 C2 117.3(7) . .
C6 N2 Fe1 126.8(6) . .
C2 N2 Fe1 114.3(5) . .
C7 N3 C6 129.8(7) . .
C7 N3 H3A 115.1 . .
C6 N3 H3A 115.1 . .
C17 N4 C13 118.4(8) . .
C17 N4 Fe1 127.9(6) . .
C13 N4 Fe1 113.2(5) . .
C18 N5 C17 130.0(7) . .
C18 N5 H5A 115.0 . .
C17 N5 H5A 115.0 . .
C28 N6 C24 117.4(7) . .
C28 N6 Fe1 125.6(6) . .
C24 N6 Fe1 113.6(6) . .
C29 N7 C28 129.2(8) . .
C29 N7 H7 115.4 . .
C28 N7 H7 115.4 . .
C7 O1 Fe1 131.3(5) . .
C18 O2 Fe1 133.2(6) . .
C29 O3 Fe1 134.2(5) . .
O6 Cl1 O6 30.4(9) . 4_565
O6 Cl1 O5 119.3(6) . 4_565
O6 Cl1 O5 112.9(6) 4_565 4_565
O6 Cl1 O5 112.9(6) . .
O6 Cl1 O5 119.3(6) 4_565 .
O5 Cl1 O5 21.9(11) 4_565 .
O6 Cl1 O4 127.2(6) . 4_565
O6 Cl1 O4 115.0(6) 4_565 4_565
O5 Cl1 O4 111.3(5) 4_565 4_565
O5 Cl1 O4 119.7(6) . 4_565
O6 Cl1 O4 115.0(6) . .
O6 Cl1 O4 127.2(6) 4_565 .
O5 Cl1 O4 119.7(6) 4_565 .
O5 Cl1 O4 111.3(5) . .
O4 Cl1 O4 40.8(9) 4_565 .
O6 Cl1 O7 105.9(5) . .
O6 Cl1 O7 75.7(7) 4_565 .
O5 Cl1 O7 84.7(9) 4_565 .
O5 Cl1 O7 106.6(6) . .
O4 Cl1 O7 63.6(8) 4_565 .
O4 Cl1 O7 104.3(6) . .
O6 Cl1 O7 75.7(7) . 4_565
O6 Cl1 O7 105.9(5) 4_565 4_565
O5 Cl1 O7 106.6(6) 4_565 4_565
O5 Cl1 O7 84.7(9) . 4_565
O4 Cl1 O7 104.3(6) 4_565 4_565
O4 Cl1 O7 63.6(8) . 4_565
O7 Cl1 O7 166.3(10) . 4_565
O4 O4 Cl1 69.6(5) 4_565 .
O4 O4 O7 129.1(4) 4_565 4_565
Cl1 O4 O7 59.6(4) . 4_565
O5 O5 Cl1 79.0(6) 4_565 .
O6 O6 Cl1 74.8(5) 4_565 .
O6 O6 O7 127.8(3) 4_565 4_565
Cl1 O6 O7 53.4(4) . 4_565
Cl1 O7 O4 56.8(4) . 4_565
Cl1 O7 O6 50.9(4) . 4_565
O4 O7 O6 93.0(7) 4_565 4_565
O11 Cl2 O11 67.9(10) . 4_565
O11 Cl2 O9 115.0(6) . .
O11 Cl2 O9 115.0(6) 4_565 .
O11 Cl2 O8 113.3(6) . .
O11 Cl2 O8 128.5(7) 4_565 .
O9 Cl2 O8 110.1(5) . .
O11 Cl2 O8 128.5(7) . 4_565
O11 Cl2 O8 113.3(6) 4_565 4_565
O9 Cl2 O8 110.1(5) . 4_565
O8 Cl2 O8 23.6(10) . 4_565
O11 Cl2 O10 40.5(7) . 4_565
O11 Cl2 O10 107.9(6) 4_565 4_565
O9 Cl2 O10 103.3(5) . 4_565
O8 Cl2 O10 83.8(7) . 4_565
O8 Cl2 O10 106.4(5) 4_565 4_565
O11 Cl2 O10 107.9(6) . .
O11 Cl2 O10 40.5(7) 4_565 .
O9 Cl2 O10 103.3(5) . .
O8 Cl2 O10 106.4(5) . .
O8 Cl2 O10 83.8(7) 4_565 .
O10 Cl2 O10 145.9(9) 4_565 .
O8 O8 Cl2 78.2(5) 4_565 .
O11 O10 Cl2 66.9(5) 4_565 .
O10 O11 Cl2 72.6(5) 4_565 .
O10 O11 O11 127.9(5) 4_565 4_565
Cl2 O11 O11 56.1(5) . 4_565
N8 C34 C35 178(3) . .
C34 C35 H35A 109.5 . .
C34 C35 H35B 109.5 . .
H35A C35 H35B 109.5 . .
C34 C35 H35C 109.5 . .
H35A C35 H35C 109.5 . .
H35B C35 H35C 109.5 . .
N9 C36 C37 178(5) . .
N9A C36A C37A 172(4) . .
C36A C37A H37D 109.5 . .
C36A C37A H37E 109.5 . .
H37D C37A H37E 109.5 . .
C36A C37A H37F 109.5 . .
H37D C37A H37F 109.5 . .
H37E C37A H37F 109.5 . .

loop_
_geom_bond_atom_site_label_1
_geom_bond_atom_site_label_2
_geom_bond_distance
_geom_bond_site_symmetry_2
C1 N1 1.486(10) .
C1 C2 1.491(11) .
C1 H1A 0.9900 .
C1 H1B 0.9900 .
C2 N2 1.350(11) .
C2 C3 1.376(11) .
C3 C4 1.359(12) .
C3 H3 0.9500 .
C4 C5 1.388(12) .
C4 H4 0.9500 .
C5 C6 1.400(11) .
C5 H5 0.9500 .
C6 N2 1.336(10) .
C6 N3 1.413(10) .
C7 O1 1.237(9) .
C7 N3 1.370(10) .
C7 C8 1.512(13) .
C8 C11 1.523(11) .
C8 C10 1.524(13) .
C8 C9 1.557(13) .
C9 H9A 0.9800 .
C9 H9B 0.9800 .
C9 H9C 0.9800 .
C10 H10A 0.9800 .
C10 H10B 0.9800 .
C10 H10C 0.9800 .
C11 H11A 0.9800 .
C11 H11B 0.9800 .
C11 H11C 0.9800 .
C12 N1 1.475(11) .
C12 C13 1.505(12) .
C12 H12A 0.9900 .
C12 H12B 0.9900 .
C13 N4 1.343(11) .
C13 C14 1.401(12) .
C14 C15 1.394(13) .
C14 H14 0.9500 .
C15 C16 1.345(12) .
C15 H15 0.9500 .
C16 C17 1.395(12) .
C16 H16 0.9500 .
C17 N4 1.340(11) .
C17 N5 1.395(11) .
C18 O2 1.243(9) .
C18 N5 1.344(11) .
C18 C19 1.536(12) .
C19 C20 1.517(12) .
C19 C21 1.521(13) .
C19 C22 1.565(12) .
C20 H20A 0.9800 .
C20 H20B 0.9800 .
C20 H20C 0.9800 .
C21 H21A 0.9800 .
C21 H21B 0.9800 .
C21 H21C 0.9800 .
C22 H22A 0.9800 .
C22 H22B 0.9800 .
C22 H22C 0.9800 .
C23 N1 1.480(11) .
C23 C24 1.507(13) .
C23 H23A 0.9900 .
C23 H23B 0.9900 .
C24 N6 1.359(10) .
C24 C25 1.375(12) .
C25 C26 1.387(13) .
C25 H25 0.9500 .
C26 C27 1.365(13) .
C26 H26 0.9500 .
C27 C28 1.379(12) .
C27 H27 0.9500 .
C28 N6 1.333(11) .
C28 N7 1.402(10) .
C29 O3 1.223(10) .
C29 N7 1.376(11) .
C29 C30 1.529(11) .
C30 C33 1.518(12) .
C30 C31 1.537(12) .
C30 C32 1.543(11) .
C31 H31A 0.9800 .
C31 H31B 0.9800 .
C31 H31C 0.9800 .
C32 H32A 0.9800 .
C32 H32B 0.9800 .
C32 H32C 0.9800 .
C33 H33A 0.9800 .
C33 H33B 0.9800 .
C33 H33C 0.9800 .
Fe1 O3 2.135(6) .
Fe1 O1 2.142(6) .
Fe1 O2 2.159(6) .
Fe1 N1 2.222(7) .
Fe1 N2 2.253(6) .
Fe1 N6 2.255(7) .
Fe1 N4 2.255(6) .
N3 H3A 0.8800 .
N5 H5A 0.8800 .
N7 H7 0.8800 .
Cl1 O6 1.423(5) .
Cl1 O6 1.423(4) 4_565
Cl1 O5 1.427(5) 4_565
Cl1 O5 1.427(5) .
Cl1 O4 1.430(5) 4_565
Cl1 O4 1.430(5) .
Cl1 O7 1.474(5) .
Cl1 O7 1.474(5) 4_565
O4 O4 1.00(2) 4_565
O4 O7 1.531(17) 4_565
O5 O5 0.54(3) 4_565
O6 O6 0.75(2) 4_565
O6 O7 1.777(15) 4_565
O7 O4 1.531(17) 4_565
O7 O6 1.777(15) 4_565
Cl2 O11 1.416(5) .
Cl2 O11 1.416(5) 4_565
Cl2 O9 1.434(4) .
Cl2 O8 1.438(4) .
Cl2 O8 1.438(4) 4_565
Cl2 O10 1.469(5) 4_565
Cl2 O10 1.469(5) .
O8 O8 0.59(2) 4_565
O10 O11 1.000(17) 4_565
O11 O10 1.000(17) 4_565
O11 O11 1.58(2) 4_565
N8 C34 1.112(19) .
C34 C35 1.44(2) .
C35 H35A 0.9800 .
C35 H35B 0.9800 .
C35 H35C 0.9800 .
N9 C36 1.11(2) .
C36 C37 1.44(2) .
C37 H37A 0.9800 .
C37 H37B 0.9800 .
C37 H37C 0.9800 .
N9A C36A 1.11(2) .
C36A C37A 1.45(2) .
C37A H37D 0.9800 .
C37A H37E 0.9800 .
C37A H37F 0.9800 .
